data_7059254
loop_
_publ_author_name
'Li, Ling'
'Gou, Jian'
'Wu, Dong-Fang'
'Wang, Yun-Juan'
'Duan, Yao-Yao'
'Chen, Huan-Huan'
'Gao, Hong-Ling'
'Cui, Jian-Zhong'

_publ_section_title
;
 Near-infrared luminescence and magnetic properties of dinuclear rare
 earth complexes modulated by \b-diketone co-ligands
;
_journal_issue 10
_journal_name_full 'New Journal of Chemistry'
_journal_page_first 3912
_journal_page_last 3921
_journal_paper_doi 10.1039/D0NJ00164C
_journal_volume 44
_journal_year 2020
_chemical_formula_sum 'C60 H54 Dy2 N6 O12'
_chemical_formula_weight 1376.09
_space_group_crystal_system monoclinic
_space_group_IT_number 14
_space_group_name_Hall '-P 2ybc'
_space_group_name_H-M_alt 'P 1 21/c 1'
_atom_sites_solution_hydrogens mixed
_audit_creation_method SHELXL-2018/3
_audit_update_record
;
2019-10-28 deposited with the CCDC.	2020-01-28 downloaded from the CCDC.
;
_cell_angle_alpha 90
_cell_angle_beta 113.06(3)
_cell_angle_gamma 90
_cell_formula_units_Z 4
_cell_length_a 18.959(4)
_cell_length_b 20.834(4)
_cell_length_c 15.622(3)
_cell_measurement_reflns_used 12038
_cell_measurement_temperature 113(2)
_cell_measurement_theta_max 27.9024
_cell_measurement_theta_min 1.5226
_cell_volume 5678(2)
_computing_cell_refinement crystalclear
_computing_data_collection crystalclear
_computing_data_reduction crystalclear
_computing_molecular_graphics 'Bruker SHELXTL'
_computing_publication_material 'Bruker SHELXTL'
_computing_structure_refinement 'SHELXL-97 (Sheldrick, 1997)'
_computing_structure_solution 'SHELXS-97 (Sheldrick, 1990)'
_diffrn_ambient_temperature 113(2)
_diffrn_measured_fraction_theta_full 1.000
_diffrn_measured_fraction_theta_max 1.000
_diffrn_measurement_device_type 'rigaku saturn'
_diffrn_measurement_method '\w scans'
_diffrn_radiation_type MoK\a
_diffrn_radiation_wavelength 0.71073
_diffrn_reflns_av_R_equivalents 0.0663
_diffrn_reflns_av_unetI/netI 0.0630
_diffrn_reflns_Laue_measured_fraction_full 1.000
_diffrn_reflns_Laue_measured_fraction_max 1.000
_diffrn_reflns_limit_h_max 22
_diffrn_reflns_limit_h_min -22
_diffrn_reflns_limit_k_max 24
_diffrn_reflns_limit_k_min -22
_diffrn_reflns_limit_l_max 18
_diffrn_reflns_limit_l_min -18
_diffrn_reflns_number 44791
_diffrn_reflns_point_group_measured_fraction_full 1.000
_diffrn_reflns_point_group_measured_fraction_max 1.000
_diffrn_reflns_theta_full 25.018
_diffrn_reflns_theta_max 25.018
_diffrn_reflns_theta_min 1.523
_diffrn_standards_decay_% 0
_diffrn_standards_interval_count 0
_diffrn_standards_interval_time 0
_diffrn_standards_number 0
_exptl_absorpt_coefficient_mu 2.680
_exptl_absorpt_correction_T_max 1
_exptl_absorpt_correction_T_min 0.7962
_exptl_absorpt_correction_type multi-scan
_exptl_absorpt_process_details crystalclear
_exptl_crystal_colour yellow
_exptl_crystal_density_diffrn 1.610
_exptl_crystal_description prism
_exptl_crystal_F_000 2736
_exptl_crystal_size_max 0.200
_exptl_crystal_size_mid 0.180
_exptl_crystal_size_min 0.120
_refine_diff_density_max 1.593
_refine_diff_density_min -1.784
_refine_diff_density_rms 0.142
_refine_ls_extinction_method none
_refine_ls_goodness_of_fit_ref 1.060
_refine_ls_hydrogen_treatment constr
_refine_ls_matrix_type full
_refine_ls_number_parameters 726
_refine_ls_number_reflns 10015
_refine_ls_number_restraints 72
_refine_ls_restrained_S_all 1.065
_refine_ls_R_factor_all 0.0697
_refine_ls_R_factor_gt 0.0558
_refine_ls_shift/su_max 0.001
_refine_ls_shift/su_mean 0.000
_refine_ls_structure_factor_coef Fsqd
_refine_ls_weighting_details 'w=1/[\s^2^(Fo^2^)+(0.0703P)^2^+15.8422P] where P=(Fo^2^+2Fc^2^)/3'
_refine_ls_weighting_scheme calc
_refine_ls_wR_factor_gt 0.1342
_refine_ls_wR_factor_ref 0.1449
_reflns_Friedel_coverage 0.000
_reflns_number_gt 8345
_reflns_number_total 10015
_reflns_threshold_expression 'I > 2\s(I)'
_cod_data_source_file d0nj00164c2.cif
_cod_data_source_block R20190520E1
_cod_depositor_comments
;
The following automatic conversions were performed:

data item '_exptl_absorpt_correction_type' value 'MULTI-SCAN' was
changed to 'multi-scan' in accordance with the
/home/data/users/saulius/crontab/automatic-downloads/rss-feeds/RSC/lib/dictionaries/cif_core.dic
dictionary named 'cif_core.dic' version 2.4.2 last updated on
2011-04-26.

Automatic conversion script
Id: cif_fix_values 7556 2019-12-06 15:28:31Z antanas 

 Adding full bibliography for 7059248--7059254.cif.

 Adding full bibliography for 7059248--7059254.cif.
;
_cod_original_cell_volume 5677(2)
_cod_original_sg_symbol_H-M 'P 21/c'
_cod_database_code 7059254
_shelx_shelxl_version_number 2018/3
_shelx_space_group_comment
;
The symmetry employed for this shelxl refinement is uniquely defined
by the following loop, which should always be used as a source of
symmetry information in preference to the above space-group names.
They are only intended as comments.
;
_shelx_estimated_absorpt_t_min 0.616
_shelx_estimated_absorpt_t_max 0.739

loop_
_space_group_symop_operation_xyz
'x, y, z'
'-x, y+1/2, -z+1/2'
'-x, -y, -z'
'x, -y-1/2, z-1/2'

loop_
_atom_site_label
_atom_site_type_symbol
_atom_site_fract_x
_atom_site_fract_y
_atom_site_fract_z
_atom_site_U_iso_or_equiv
_atom_site_adp_type
_atom_site_occupancy
_atom_site_site_symmetry_order
_atom_site_calc_flag
_atom_site_refinement_flags_posn
_atom_site_refinement_flags_adp
Dy1 Dy 0.20053(2) 0.48491(2) -0.04053(2) 0.03213(12) Uani 1 1 d . .
Dy2 Dy 0.23504(2) 0.44441(2) 0.19729(2) 0.03229(12) Uani 1 1 d . .
O1 O 0.1094(3) 0.4133(2) -0.1469(3) 0.0348(12) Uani 1 1 d . .
O2 O 0.1560(3) 0.5071(2) 0.0781(3) 0.0312(11) Uani 1 1 d . .
O3 O 0.2226(3) 0.5651(2) 0.2360(3) 0.0384(12) Uani 1 1 d . .
O4 O 0.1454(3) 0.4495(2) 0.2632(3) 0.0321(11) Uani 1 1 d . .
O5 O 0.2073(3) 0.3973(2) 0.0537(3) 0.0347(12) Uani 1 1 d . .
O6 O 0.2641(3) 0.3789(3) -0.0710(4) 0.0443(13) Uani 1 1 d . .
O7 O 0.1748(3) 0.5249(3) -0.1887(4) 0.0429(13) Uani 1 1 d . .
O8 O 0.2125(3) 0.5935(2) -0.0241(3) 0.0379(12) Uani 1 1 d . .
O9 O 0.3101(3) 0.4933(3) 0.1219(4) 0.0453(14) Uani 1 1 d . .
O10 O 0.3175(4) 0.5037(3) -0.0530(4) 0.0542(16) Uani 1 1 d . .
O11 O 0.3129(3) 0.4567(3) 0.3527(4) 0.0501(15) Uani 1 1 d . .
O12 O 0.3270(3) 0.3660(3) 0.2358(4) 0.0464(14) Uani 1 1 d . .
N1 N 0.0802(4) 0.2947(3) -0.2172(5) 0.0452(17) Uani 1 1 d . .
H1A H 0.074972 0.252228 -0.220740 0.054 Uiso 1 1 d R U
H1B H 0.085807 0.307812 -0.160689 0.054 Uiso 1 1 d R U
N2 N 0.0099(4) 0.4815(3) -0.1810(4) 0.0297(13) Uani 1 1 d . .
H2 H -0.036282 0.494630 -0.217401 0.036 Uiso 1 1 calc R U
N3 N 0.0549(4) 0.5146(3) -0.1012(4) 0.0293(13) Uani 1 1 d . .
N4 N 0.1983(5) 0.4646(4) 0.4586(5) 0.056(2) Uani 1 1 d . .
H4A H 0.202097 0.497999 0.495626 0.068 Uiso 1 1 d R U
H4B H 0.199540 0.478247 0.405226 0.068 Uiso 1 1 d R U
N5 N 0.1232(4) 0.3402(3) 0.2478(4) 0.0379(15) Uani 1 1 d . .
N6 N 0.1599(4) 0.3444(3) 0.1849(4) 0.0347(14) Uani 1 1 d . .
C1 C 0.0170(4) 0.3226(3) -0.2813(5) 0.0343(17) Uani 1 1 d . .
C2 C -0.0322(5) 0.2850(4) -0.3572(5) 0.0375(18) Uani 1 1 d . .
H2A H -0.020201 0.241057 -0.360477 0.045 Uiso 1 1 calc R U
C3 C -0.0959(5) 0.3101(4) -0.4254(6) 0.044(2) Uani 1 1 d . .
H3 H -0.126964 0.283620 -0.475555 0.052 Uiso 1 1 calc R U
C4 C -0.1160(5) 0.3742(4) -0.4222(5) 0.0405(18) Uani 1 1 d . .
H4 H -0.160513 0.391579 -0.469676 0.049 Uiso 1 1 calc R U
C5 C -0.0702(5) 0.4121(4) -0.3490(5) 0.0391(18) Uani 1 1 d . .
H5A H -0.083655 0.455763 -0.346683 0.047 Uiso 1 1 calc R U
C6 C -0.0048(4) 0.3877(3) -0.2785(5) 0.0316(16) Uani 1 1 d . .
C7 C 0.0417(4) 0.4277(3) -0.1995(5) 0.0307(16) Uani 1 1 d . .
C8 C 0.0213(4) 0.5559(3) -0.0706(5) 0.0312(16) Uani 1 1 d . .
H8 H -0.030904 0.565806 -0.106623 0.037 Uiso 1 1 calc R U
C9 C 0.0604(4) 0.5885(3) 0.0179(5) 0.0330(16) Uani 1 1 d . .
C10 C 0.0285(5) 0.6463(3) 0.0349(5) 0.0367(17) Uani 1 1 d . .
H10 H -0.017268 0.662951 -0.011242 0.044 Uiso 1 1 calc R U
C11 C 0.0634(5) 0.6784(4) 0.1181(5) 0.0375(18) Uani 1 1 d . .
H11 H 0.042793 0.717975 0.127742 0.045 Uiso 1 1 calc R U
C12 C 0.1283(5) 0.6535(4) 0.1879(5) 0.0403(19) Uani 1 1 d . .
H12 H 0.151914 0.675621 0.245320 0.048 Uiso 1 1 calc R U
C13 C 0.1588(4) 0.5954(3) 0.1726(5) 0.0287(15) Uani 1 1 d . .
C14 C 0.1246(4) 0.5631(3) 0.0877(5) 0.0293(16) Uani 1 1 d . .
C15 C 0.2647(5) 0.5991(4) 0.3208(6) 0.051(2) Uani 1 1 d . .
H15A H 0.282044 0.640414 0.306143 0.077 Uiso 1 1 calc R U
H15B H 0.309172 0.573591 0.359472 0.077 Uiso 1 1 calc R U
H15C H 0.231475 0.606564 0.354682 0.077 Uiso 1 1 calc R U
C16 C 0.1291(5) 0.4322(4) 0.4415(6) 0.045(2) Uani 1 1 d . .
C17 C 0.0991(6) 0.4297(4) 0.5111(7) 0.059(3) Uani 1 1 d . .
H17 H 0.123559 0.454006 0.566309 0.070 Uiso 1 1 calc R U
C18 C 0.0372(6) 0.3942(4) 0.5024(8) 0.065(3) Uani 1 1 d . .
H18 H 0.019081 0.393171 0.551058 0.078 Uiso 1 1 calc R U
C19 C -0.0001(6) 0.3588(4) 0.4206(7) 0.061(3) Uani 1 1 d . .
H19 H -0.043429 0.333209 0.414071 0.074 Uiso 1 1 calc R U
C20 C 0.0258(5) 0.3610(4) 0.3504(6) 0.048(2) Uani 1 1 d . .
H20 H -0.000725 0.337772 0.294603 0.058 Uiso 1 1 calc R U
C21 C 0.0908(5) 0.3970(3) 0.3593(5) 0.0375(18) Uani 1 1 d . .
C22 C 0.1211(4) 0.3956(3) 0.2851(5) 0.0339(17) Uani 1 1 d . .
C23 C 0.1600(4) 0.2917(3) 0.1421(5) 0.0363(17) Uani 1 1 d . .
H23 H 0.136141 0.255387 0.156021 0.044 Uiso 1 1 calc R U
C24 C 0.1936(4) 0.2838(4) 0.0745(5) 0.0379(18) Uani 1 1 d . .
C25 C 0.2035(5) 0.2208(4) 0.0460(6) 0.0436(19) Uani 1 1 d . .
H25 H 0.186815 0.185079 0.070912 0.052 Uiso 1 1 calc R U
C26 C 0.2366(5) 0.2106(4) -0.0169(6) 0.052(2) Uani 1 1 d . .
H26 H 0.245110 0.168021 -0.032495 0.063 Uiso 1 1 calc R U
C27 C 0.2575(5) 0.2621(4) -0.0574(6) 0.046(2) Uani 1 1 d . .
H27 H 0.279426 0.254793 -0.101825 0.056 Uiso 1 1 calc R U
C28 C 0.2468(4) 0.3238(3) -0.0340(5) 0.0360(17) Uani 1 1 d . .
C29 C 0.2162(4) 0.3362(3) 0.0327(5) 0.0334(16) Uani 1 1 d . .
C30 C 0.2828(8) 0.3709(5) -0.1521(8) 0.082(4) Uani 1 1 d . .
H30A H 0.327632 0.342822 -0.136364 0.124 Uiso 1 1 calc R U
H30B H 0.294285 0.412829 -0.171987 0.124 Uiso 1 1 calc R U
H30C H 0.239126 0.351545 -0.202784 0.124 Uiso 1 1 calc R U
C31 C 0.1843(6) 0.5786(5) -0.3160(6) 0.062(3) Uani 1 1 d . .
H31A H 0.222957 0.549788 -0.322227 0.093 Uiso 1 1 calc R U
H31B H 0.192675 0.622256 -0.333420 0.093 Uiso 1 1 calc R U
H31C H 0.133068 0.563970 -0.357068 0.093 Uiso 1 1 calc R U
C32 C 0.1910(5) 0.5781(4) -0.2164(5) 0.044(2) Uani 1 1 d . .
C33 C 0.2176(5) 0.6336(4) -0.1627(6) 0.046(2) Uani 1 1 d . .
H33 H 0.229338 0.670174 -0.190992 0.056 Uiso 1 1 calc R U
C34 C 0.2275(4) 0.6377(4) -0.0693(5) 0.0373(18) Uani 1 1 d . .
C35 C 0.2600(4) 0.6984(4) -0.0133(6) 0.0399(18) Uani 1 1 d . .
C36 C 0.2577(6) 0.7044(4) 0.0717(7) 0.058(3) Uani 1 1 d . .
H36 H 0.235752 0.670674 0.094101 0.070 Uiso 1 1 calc R U
C37 C 0.2862(7) 0.7582(5) 0.1276(8) 0.072(3) Uani 1 1 d . .
H37 H 0.283496 0.761564 0.186919 0.086 Uiso 1 1 calc R U
C38 C 0.3183(6) 0.8063(5) 0.0946(7) 0.069(3) Uani 1 1 d . .
H38 H 0.336522 0.844062 0.130749 0.083 Uiso 1 1 calc R U
C39 C 0.3246(6) 0.8008(5) 0.0110(7) 0.074(3) Uani 1 1 d . .
H39 H 0.349072 0.833619 -0.009513 0.089 Uiso 1 1 calc R U
C40 C 0.2947(5) 0.7466(4) -0.0447(6) 0.056(2) Uani 1 1 d . .
H40 H 0.298074 0.742891 -0.103566 0.067 Uiso 1 1 calc R U
C41 C 0.4220(6) 0.5208(6) 0.2514(7) 0.072(3) Uani 1 1 d . .
H41A H 0.397303 0.551478 0.278501 0.108 Uiso 1 1 calc R U
H41B H 0.474289 0.535195 0.263790 0.108 Uiso 1 1 calc R U
H41C H 0.423694 0.478433 0.279384 0.108 Uiso 1 1 calc R U
C42 C 0.3759(5) 0.5167(4) 0.1458(7) 0.052(2) Uani 1 1 d . .
C43 C 0.4110(5) 0.5397(5) 0.0889(7) 0.058(3) Uani 1 1 d . .
H43 H 0.458442 0.561662 0.117170 0.069 Uiso 1 1 calc R U
C44 C 0.3798(6) 0.5322(4) -0.0092(7) 0.053(2) Uani 1 1 d . .
C45 C 0.4222(6) 0.5571(5) -0.0666(7) 0.062(3) Uani 1 1 d . .
C46 C 0.4874(7) 0.5964(7) -0.0294(9) 0.095(5) Uani 1 1 d . .
H46 H 0.508454 0.606985 0.034868 0.114 Uiso 1 1 calc R U
C47 C 0.5203(9) 0.6193(8) -0.0879(11) 0.124(6) Uani 1 1 d . .
H47 H 0.565017 0.645226 -0.063680 0.149 Uiso 1 1 calc R U
C48 C 0.4873(9) 0.6044(8) -0.1844(10) 0.107(5) Uani 1 1 d . .
H48 H 0.509173 0.621701 -0.224670 0.128 Uiso 1 1 calc R U
C49 C 0.4250(7) 0.5656(6) -0.2194(9) 0.084(4) Uani 1 1 d . .
H49 H 0.404081 0.554552 -0.283550 0.100 Uiso 1 1 calc R U
C50 C 0.3929(6) 0.5427(5) -0.1610(7) 0.061(3) Uani 1 1 d . .
H50 H 0.348940 0.516010 -0.185851 0.074 Uiso 1 1 calc R U
C51 C 0.3994(7) 0.4540(7) 0.5094(7) 0.092(4) Uani 1 1 d . .
H51A H 0.413247 0.499070 0.506943 0.138 Uiso 1 1 calc R U
H51B H 0.444834 0.429804 0.548738 0.138 Uiso 1 1 calc R U
H51C H 0.360071 0.451154 0.535375 0.138 Uiso 1 1 calc R U
C52 C 0.3686(5) 0.4264(5) 0.4129(6) 0.057(2) Uani 1 1 d . .
C53 C 0.4021(6) 0.3712(5) 0.3963(6) 0.061(3) Uani 1 1 d . .
H53 H 0.442222 0.351398 0.446924 0.073 Uiso 1 1 calc R U
C54 C 0.3796(5) 0.3440(4) 0.3093(6) 0.047(2) Uani 1 1 d . .
C55 C 0.4188(7) 0.2845(5) 0.2944(8) 0.076(3) Uani 1 1 d . U
C56 C 0.4806(7) 0.2561(6) 0.3638(9) 0.088(3) Uani 1 1 d . U
H56 H 0.497145 0.272310 0.425463 0.106 Uiso 1 1 calc R U
C57 C 0.5187(8) 0.2053(7) 0.3464(10) 0.107(4) Uani 1 1 d . U
H57 H 0.560525 0.186451 0.396055 0.128 Uiso 1 1 calc R U
C58 C 0.4976(9) 0.1814(7) 0.2586(11) 0.122(4) Uani 1 1 d . U
H58 H 0.525989 0.148112 0.245375 0.146 Uiso 1 1 calc R U
C59 C 0.4323(9) 0.2077(7) 0.1885(11) 0.122(4) Uani 1 1 d . U
H59 H 0.413996 0.189707 0.127812 0.146 Uiso 1 1 calc R U
C60 C 0.3940(8) 0.2596(6) 0.2062(9) 0.096(3) Uani 1 1 d . U
H60 H 0.350954 0.277816 0.157472 0.115 Uiso 1 1 calc R U

loop_
_atom_site_aniso_label
_atom_site_aniso_U_11
_atom_site_aniso_U_22
_atom_site_aniso_U_33
_atom_site_aniso_U_23
_atom_site_aniso_U_13
_atom_site_aniso_U_12
Dy1 0.0393(2) 0.0252(2) 0.0391(2) -0.00003(14) 0.02319(17) -0.00273(15)
Dy2 0.0353(2) 0.0285(2) 0.0354(2) 0.00154(14) 0.01639(16) -0.00366(15)
O1 0.040(3) 0.025(3) 0.042(3) -0.005(2) 0.019(3) -0.003(2)
O2 0.040(3) 0.023(3) 0.037(3) 0.000(2) 0.022(2) -0.002(2)
O3 0.044(3) 0.036(3) 0.037(3) -0.011(2) 0.017(2) -0.008(2)
O4 0.035(3) 0.027(3) 0.042(3) 0.004(2) 0.022(2) -0.001(2)
O5 0.041(3) 0.026(3) 0.039(3) 0.000(2) 0.019(2) 0.003(2)
O6 0.055(4) 0.037(3) 0.056(3) -0.003(3) 0.038(3) -0.001(3)
O7 0.049(4) 0.041(3) 0.039(3) 0.001(2) 0.017(3) -0.007(3)
O8 0.047(3) 0.029(3) 0.045(3) -0.005(2) 0.027(3) -0.010(2)
O9 0.038(3) 0.048(3) 0.056(4) 0.004(3) 0.025(3) -0.007(3)
O10 0.046(4) 0.057(4) 0.068(4) 0.001(3) 0.031(3) -0.009(3)
O11 0.042(3) 0.066(4) 0.035(3) -0.003(3) 0.007(3) -0.007(3)
O12 0.042(3) 0.040(3) 0.047(3) 0.006(3) 0.007(3) 0.008(3)
N1 0.064(5) 0.030(4) 0.045(4) -0.002(3) 0.025(4) 0.009(3)
N2 0.039(4) 0.025(3) 0.029(3) -0.002(2) 0.017(3) 0.001(3)
N3 0.041(4) 0.023(3) 0.030(3) -0.002(2) 0.021(3) -0.002(3)
N4 0.071(6) 0.049(5) 0.054(5) -0.009(4) 0.029(4) -0.011(4)
N5 0.048(4) 0.031(3) 0.044(4) 0.000(3) 0.028(3) -0.001(3)
N6 0.040(4) 0.026(3) 0.044(4) 0.003(3) 0.022(3) -0.002(3)
C1 0.043(4) 0.030(4) 0.040(4) 0.000(3) 0.027(4) -0.003(3)
C2 0.050(5) 0.032(4) 0.035(4) -0.004(3) 0.022(4) -0.007(4)
C3 0.061(6) 0.035(4) 0.043(5) -0.014(4) 0.029(4) -0.015(4)
C4 0.043(5) 0.042(5) 0.037(4) -0.002(4) 0.016(4) 0.001(4)
C5 0.052(5) 0.034(4) 0.039(4) 0.003(3) 0.027(4) 0.003(4)
C6 0.040(4) 0.030(4) 0.032(4) -0.002(3) 0.023(3) -0.002(3)
C7 0.046(5) 0.022(4) 0.032(4) 0.006(3) 0.023(4) -0.006(3)
C8 0.035(4) 0.024(4) 0.039(4) 0.005(3) 0.020(3) 0.007(3)
C9 0.049(5) 0.025(4) 0.033(4) 0.003(3) 0.025(3) -0.002(3)
C10 0.048(5) 0.025(4) 0.045(4) 0.003(3) 0.027(4) 0.001(3)
C11 0.059(5) 0.026(4) 0.039(4) -0.004(3) 0.031(4) 0.004(4)
C12 0.055(5) 0.037(4) 0.039(4) -0.003(3) 0.029(4) -0.006(4)
C13 0.034(4) 0.025(4) 0.033(4) 0.000(3) 0.019(3) -0.004(3)
C14 0.043(4) 0.021(3) 0.031(4) -0.002(3) 0.022(3) -0.002(3)
C15 0.053(5) 0.057(6) 0.045(5) -0.020(4) 0.020(4) -0.012(4)
C16 0.063(6) 0.029(4) 0.049(5) 0.007(4) 0.029(4) 0.012(4)
C17 0.084(7) 0.043(5) 0.066(6) -0.004(4) 0.047(6) 0.001(5)
C18 0.090(8) 0.044(5) 0.094(8) 0.005(5) 0.070(7) 0.006(5)
C19 0.077(7) 0.036(5) 0.097(8) -0.002(5) 0.062(6) -0.004(5)
C20 0.062(6) 0.032(4) 0.066(6) -0.006(4) 0.043(5) 0.000(4)
C21 0.050(5) 0.022(4) 0.049(5) 0.007(3) 0.029(4) 0.006(3)
C22 0.030(4) 0.029(4) 0.043(4) 0.006(3) 0.014(3) -0.003(3)
C23 0.044(5) 0.023(4) 0.047(5) 0.003(3) 0.024(4) -0.003(3)
C24 0.037(4) 0.029(4) 0.048(5) -0.001(3) 0.016(4) -0.002(3)
C25 0.053(5) 0.027(4) 0.055(5) 0.000(4) 0.025(4) -0.001(4)
C26 0.054(6) 0.037(5) 0.068(6) -0.011(4) 0.025(5) -0.004(4)
C27 0.046(5) 0.041(5) 0.055(5) -0.012(4) 0.023(4) 0.007(4)
C28 0.037(4) 0.024(4) 0.047(5) -0.005(3) 0.016(4) 0.004(3)
C29 0.031(4) 0.025(4) 0.043(4) -0.001(3) 0.013(3) -0.001(3)
C30 0.131(11) 0.058(7) 0.107(9) -0.009(6) 0.099(9) -0.002(7)
C31 0.082(7) 0.061(6) 0.047(5) 0.009(5) 0.028(5) -0.013(5)
C32 0.043(5) 0.044(5) 0.040(4) 0.013(4) 0.012(4) 0.001(4)
C33 0.065(6) 0.038(5) 0.043(5) 0.005(4) 0.028(4) -0.012(4)
C34 0.037(4) 0.026(4) 0.049(5) 0.000(3) 0.019(4) 0.001(3)
C35 0.037(4) 0.032(4) 0.048(5) 0.009(3) 0.014(4) -0.001(3)
C36 0.078(7) 0.042(5) 0.067(6) -0.015(4) 0.041(5) -0.020(5)
C37 0.089(8) 0.060(7) 0.071(7) -0.025(5) 0.036(6) -0.024(6)
C38 0.090(8) 0.047(6) 0.052(6) -0.009(5) 0.011(6) -0.011(6)
C39 0.074(7) 0.046(6) 0.074(7) 0.019(5) -0.003(6) -0.029(5)
C40 0.061(6) 0.046(5) 0.046(5) 0.011(4) 0.007(4) -0.019(5)
C41 0.066(7) 0.096(9) 0.055(6) -0.011(6) 0.024(5) -0.018(6)
C42 0.048(5) 0.049(5) 0.063(6) 0.006(4) 0.028(5) -0.002(4)
C43 0.044(5) 0.071(7) 0.063(6) -0.008(5) 0.026(5) -0.025(5)
C44 0.053(6) 0.046(5) 0.067(6) 0.007(5) 0.032(5) -0.002(5)
C45 0.050(6) 0.078(7) 0.063(6) 0.007(5) 0.027(5) 0.003(5)
C46 0.085(9) 0.137(12) 0.081(8) -0.019(8) 0.052(7) -0.065(9)
C47 0.126(13) 0.166(16) 0.113(12) -0.017(11) 0.080(10) -0.064(12)
C48 0.109(11) 0.136(13) 0.099(10) 0.027(9) 0.066(9) -0.021(10)
C49 0.069(8) 0.103(10) 0.086(8) 0.038(7) 0.038(7) 0.006(7)
C50 0.052(6) 0.075(7) 0.066(7) 0.014(5) 0.033(5) 0.006(5)
C51 0.074(8) 0.128(12) 0.053(7) -0.017(7) 0.001(6) 0.017(8)
C52 0.043(5) 0.078(7) 0.040(5) 0.007(5) 0.006(4) -0.006(5)
C53 0.056(6) 0.071(7) 0.044(5) 0.003(5) 0.007(4) 0.007(5)
C54 0.039(5) 0.035(4) 0.065(6) 0.013(4) 0.017(4) 0.003(4)
C55 0.068(5) 0.064(5) 0.081(5) 0.007(4) 0.014(4) 0.013(4)
C56 0.075(5) 0.075(5) 0.098(5) 0.009(5) 0.015(4) 0.015(5)
C57 0.098(6) 0.088(6) 0.109(6) 0.002(5) 0.014(5) 0.022(5)
C58 0.116(6) 0.097(6) 0.122(6) -0.007(5) 0.013(5) 0.036(5)
C59 0.117(6) 0.097(6) 0.120(6) -0.013(5) 0.011(5) 0.035(5)
C60 0.089(5) 0.079(5) 0.098(6) -0.007(5) 0.014(5) 0.029(5)

loop_
_atom_type_symbol
_atom_type_description
_atom_type_scat_dispersion_real
_atom_type_scat_dispersion_imag
_atom_type_scat_source
C C 0.0033 0.0016 'International Tables Vol C Tables 4.2.6.8 and 6.1.1.4'
H H 0.0000 0.0000 'International Tables Vol C Tables 4.2.6.8 and 6.1.1.4'
N N 0.0061 0.0033 'International Tables Vol C Tables 4.2.6.8 and 6.1.1.4'
O O 0.0106 0.0060 'International Tables Vol C Tables 4.2.6.8 and 6.1.1.4'
Dy Dy -0.1892 4.4098 'International Tables Vol C Tables 4.2.6.8 and 6.1.1.4'

loop_
_geom_angle_atom_site_label_1
_geom_angle_atom_site_label_2
_geom_angle_atom_site_label_3
_geom_angle
O8 Dy1 O5 137.12(17)
O8 Dy1 O7 74.27(19)
O5 Dy1 O7 148.51(18)
O8 Dy1 O10 77.7(2)
O5 Dy1 O10 111.5(2)
O7 Dy1 O10 72.1(2)
O8 Dy1 O2 76.61(16)
O5 Dy1 O2 66.66(16)
O7 Dy1 O2 135.28(19)
O10 Dy1 O2 132.5(2)
O8 Dy1 O1 135.29(18)
O5 Dy1 O1 78.17(17)
O7 Dy1 O1 73.72(18)
O10 Dy1 O1 119.9(2)
O2 Dy1 O1 106.46(17)
O8 Dy1 O9 79.37(18)
O5 Dy1 O9 66.76(17)
O7 Dy1 O9 136.79(18)
O10 Dy1 O9 69.2(2)
O2 Dy1 O9 67.23(17)
O1 Dy1 O9 144.05(17)
O8 Dy1 N3 81.43(18)
O5 Dy1 N3 101.79(17)
O7 Dy1 N3 77.00(19)
O10 Dy1 N3 146.3(2)
O2 Dy1 N3 65.65(17)
O1 Dy1 N3 61.53(17)
O9 Dy1 N3 131.98(17)
O8 Dy1 O6 144.73(17)
O5 Dy1 O6 62.66(16)
O7 Dy1 O6 93.03(18)
O10 Dy1 O6 67.10(19)
O2 Dy1 O6 129.16(16)
O1 Dy1 O6 67.09(17)
O9 Dy1 O6 89.16(18)
N3 Dy1 O6 128.44(17)
O2 Dy2 O12 144.06(19)
O2 Dy2 O4 88.53(17)
O12 Dy2 O4 122.21(19)
O2 Dy2 O11 137.5(2)
O12 Dy2 O11 72.3(2)
O4 Dy2 O11 78.7(2)
O2 Dy2 O5 68.03(17)
O12 Dy2 O5 79.18(19)
O4 Dy2 O5 121.66(18)
O11 Dy2 O5 151.2(2)
O2 Dy2 O9 71.59(18)
O12 Dy2 O9 84.0(2)
O4 Dy2 O9 151.72(18)
O11 Dy2 O9 102.2(2)
O5 Dy2 O9 69.99(19)
O2 Dy2 N6 104.01(19)
O12 Dy2 N6 77.1(2)
O4 Dy2 N6 64.83(18)
O11 Dy2 N6 106.6(2)
O5 Dy2 N6 70.30(18)
O9 Dy2 N6 138.4(2)
O2 Dy2 O3 63.26(16)
O12 Dy2 O3 138.79(18)
O4 Dy2 O3 72.77(16)
O11 Dy2 O3 74.2(2)
O5 Dy2 O3 128.71(16)
O9 Dy2 O3 80.24(18)
N6 Dy2 O3 136.17(18)
C7 O1 Dy1 125.4(4)
C14 O2 Dy2 125.6(4)
C14 O2 Dy1 124.5(4)
Dy2 O2 Dy1 101.82(19)
C13 O3 C15 116.7(6)
C13 O3 Dy2 114.0(4)
C15 O3 Dy2 128.2(5)
C22 O4 Dy2 118.2(4)
C29 O5 Dy2 129.7(4)
C29 O5 Dy1 125.0(4)
Dy2 O5 Dy1 102.50(18)
C28 O6 C30 116.6(6)
C28 O6 Dy1 114.8(4)
C30 O6 Dy1 122.5(5)
C32 O7 Dy1 131.8(5)
C34 O8 Dy1 134.3(5)
C42 O9 Dy2 137.1(6)
C42 O9 Dy1 130.0(6)
Dy2 O9 Dy1 92.85(18)
C44 O10 Dy1 139.0(6)
C52 O11 Dy2 136.4(6)
C54 O12 Dy2 137.7(6)
C1 N1 H1A 109.6
C1 N1 H1B 109.1
H1A N1 H1B 109.5
C7 N2 N3 115.7(6)
C7 N2 H2 122.1
N3 N2 H2 122.1
C8 N3 N2 116.9(6)
C8 N3 Dy1 129.6(5)
N2 N3 Dy1 113.5(4)
C16 N4 H4A 109.3
C16 N4 H4B 109.9
H4A N4 H4B 109.5
C22 N5 N6 111.5(6)
C23 N6 N5 114.3(6)
C23 N6 Dy2 129.7(5)
N5 N6 Dy2 114.9(4)
N1 C1 C2 118.7(7)
N1 C1 C6 124.7(7)
C2 C1 C6 116.6(7)
C3 C2 C1 122.1(7)
C3 C2 H2A 119.0
C1 C2 H2A 119.0
C2 C3 C4 120.6(7)
C2 C3 H3 119.7
C4 C3 H3 119.7
C5 C4 C3 119.0(8)
C5 C4 H4 120.5
C3 C4 H4 120.5
C4 C5 C6 121.6(7)
C4 C5 H5A 119.2
C6 C5 H5A 119.2
C5 C6 C1 120.1(7)
C5 C6 C7 121.1(7)
C1 C6 C7 118.8(7)
O1 C7 N2 118.8(6)
O1 C7 C6 122.6(7)
N2 C7 C6 118.6(7)
N3 C8 C9 122.0(7)
N3 C8 H8 119.0
C9 C8 H8 119.0
C14 C9 C10 119.1(7)
C14 C9 C8 122.2(6)
C10 C9 C8 118.6(7)
C11 C10 C9 120.3(7)
C11 C10 H10 119.8
C9 C10 H10 119.8
C10 C11 C12 120.8(7)
C10 C11 H11 119.6
C12 C11 H11 119.6
C11 C12 C13 119.2(7)
C11 C12 H12 120.4
C13 C12 H12 120.4
O3 C13 C14 114.2(6)
O3 C13 C12 125.3(6)
C14 C13 C12 120.6(7)
O2 C14 C9 122.5(6)
O2 C14 C13 117.5(6)
C9 C14 C13 120.0(6)
O3 C15 H15A 109.5
O3 C15 H15B 109.5
H15A C15 H15B 109.5
O3 C15 H15C 109.5
H15A C15 H15C 109.5
H15B C15 H15C 109.5
N4 C16 C21 122.2(7)
N4 C16 C17 120.0(8)
C21 C16 C17 117.6(9)
C18 C17 C16 122.7(10)
C18 C17 H17 118.6
C16 C17 H17 118.6
C17 C18 C19 119.3(9)
C17 C18 H18 120.4
C19 C18 H18 120.4
C20 C19 C18 120.1(9)
C20 C19 H19 120.0
C18 C19 H19 120.0
C19 C20 C21 121.1(9)
C19 C20 H20 119.5
C21 C20 H20 119.5
C20 C21 C16 119.3(7)
C20 C21 C22 120.4(7)
C16 C21 C22 120.3(7)
N5 C22 O4 124.7(7)
N5 C22 C21 117.2(6)
O4 C22 C21 118.1(6)
N6 C23 C24 124.8(7)
N6 C23 H23 117.6
C24 C23 H23 117.6
C25 C24 C29 117.8(7)
C25 C24 C23 119.1(7)
C29 C24 C23 123.1(7)
C26 C25 C24 121.4(8)
C26 C25 H25 119.3
C24 C25 H25 119.3
C25 C26 C27 120.1(8)
C25 C26 H26 120.0
C27 C26 H26 120.0
C28 C27 C26 120.4(8)
C28 C27 H27 119.8
C26 C27 H27 119.8
C27 C28 O6 125.7(7)
C27 C28 C29 121.1(7)
O6 C28 C29 113.2(6)
O5 C29 C28 119.0(6)
O5 C29 C24 121.9(7)
C28 C29 C24 119.2(7)
O6 C30 H30A 109.5
O6 C30 H30B 109.5
H30A C30 H30B 109.5
O6 C30 H30C 109.5
H30A C30 H30C 109.5
H30B C30 H30C 109.5
C32 C31 H31A 109.5
C32 C31 H31B 109.5
H31A C31 H31B 109.5
C32 C31 H31C 109.5
H31A C31 H31C 109.5
H31B C31 H31C 109.5
O7 C32 C33 126.5(7)
O7 C32 C31 114.9(8)
C33 C32 C31 118.5(7)
C34 C33 C32 123.0(7)
C34 C33 H33 118.5
C32 C33 H33 118.5
O8 C34 C33 124.9(7)
O8 C34 C35 114.5(7)
C33 C34 C35 120.6(7)
C36 C35 C40 118.8(8)
C36 C35 C34 118.6(7)
C40 C35 C34 122.5(8)
C35 C36 C37 122.4(9)
C35 C36 H36 118.8
C37 C36 H36 118.8
C38 C37 C36 118.2(10)
C38 C37 H37 120.9
C36 C37 H37 120.9
C39 C38 C37 121.1(9)
C39 C38 H38 119.5
C37 C38 H38 119.5
C38 C39 C40 119.8(9)
C38 C39 H39 120.1
C40 C39 H39 120.1
C35 C40 C39 119.6(9)
C35 C40 H40 120.2
C39 C40 H40 120.2
C42 C41 H41A 109.5
C42 C41 H41B 109.5
H41A C41 H41B 109.5
C42 C41 H41C 109.5
H41A C41 H41C 109.5
H41B C41 H41C 109.5
O9 C42 C43 128.0(9)
O9 C42 C41 114.9(8)
C43 C42 C41 117.1(9)
C42 C43 C44 123.6(9)
C42 C43 H43 118.2
C44 C43 H43 118.2
O10 C44 C43 122.9(8)
O10 C44 C45 116.3(9)
C43 C44 C45 120.7(9)
C50 C45 C46 119.0(10)
C50 C45 C44 118.2(9)
C46 C45 C44 122.8(9)
C47 C46 C45 118.8(12)
C47 C46 H46 120.6
C45 C46 H46 120.6
C46 C47 C48 120.1(13)
C46 C47 H47 119.9
C48 C47 H47 119.9
C49 C48 C47 120.6(12)
C49 C48 H48 119.7
C47 C48 H48 119.7
C48 C49 C50 118.9(13)
C48 C49 H49 120.6
C50 C49 H49 120.6
C49 C50 C45 122.5(11)
C49 C50 H50 118.8
C45 C50 H50 118.8
C52 C51 H51A 109.5
C52 C51 H51B 109.5
H51A C51 H51B 109.5
C52 C51 H51C 109.5
H51A C51 H51C 109.5
H51B C51 H51C 109.5
O11 C52 C53 125.6(9)
O11 C52 C51 115.7(10)
C53 C52 C51 118.6(9)
C54 C53 C52 122.6(8)
C54 C53 H53 118.7
C52 C53 H53 118.7
O12 C54 C53 124.8(8)
O12 C54 C55 114.5(8)
C53 C54 C55 120.6(8)
C60 C55 C56 118.7(12)
C60 C55 C54 118.0(10)
C56 C55 C54 123.3(11)
C57 C56 C55 121.8(13)
C57 C56 H56 119.1
C55 C56 H56 119.1
C58 C57 C56 120.8(14)
C58 C57 H57 119.6
C56 C57 H57 119.6
C57 C58 C59 117.7(15)
C57 C58 H58 121.1
C59 C58 H58 121.1
C60 C59 C58 121.2(15)
C60 C59 H59 119.4
C58 C59 H59 119.4
C55 C60 C59 119.6(12)
C55 C60 H60 120.2
C59 C60 H60 120.2

loop_
_geom_bond_atom_site_label_1
_geom_bond_atom_site_label_2
_geom_bond_distance
Dy1 O8 2.278(5)
Dy1 O5 2.318(5)
Dy1 O7 2.326(5)
Dy1 O10 2.334(6)
Dy1 O2 2.365(5)
Dy1 O1 2.393(5)
Dy1 O9 2.580(6)
Dy1 N3 2.618(6)
Dy1 O6 2.646(5)
Dy2 O2 2.287(5)
Dy2 O12 2.291(5)
Dy2 O4 2.308(5)
Dy2 O11 2.309(5)
Dy2 O5 2.312(5)
Dy2 O9 2.401(5)
Dy2 N6 2.488(6)
Dy2 O3 2.619(5)
O1 C7 1.259(9)
O2 C14 1.344(8)
O3 C13 1.380(9)
O3 C15 1.437(9)
O4 C22 1.309(8)
O5 C29 1.341(8)
O6 C28 1.380(9)
O6 C30 1.455(10)
O7 C32 1.271(9)
O8 C34 1.258(9)
O9 C42 1.252(10)
O10 C44 1.258(11)
O11 C52 1.273(11)
O12 C54 1.275(9)
N1 C1 1.356(10)
N1 H1A 0.8900
N1 H1B 0.8900
N2 C7 1.356(9)
N2 N3 1.387(8)
N2 H2 0.8800
N3 C8 1.270(9)
N4 C16 1.404(11)
N4 H4A 0.8900
N4 H4B 0.8900
N5 C22 1.300(9)
N5 N6 1.413(8)
N6 C23 1.285(9)
C1 C2 1.422(10)
C1 C6 1.423(10)
C2 C3 1.364(11)
C2 H2A 0.9500
C3 C4 1.396(11)
C3 H3 0.9500
C4 C5 1.380(11)
C4 H4 0.9500
C5 C6 1.392(11)
C5 H5A 0.9500
C6 C7 1.464(10)
C8 C9 1.457(10)
C8 H8 0.9500
C9 C14 1.383(10)
C9 C10 1.418(10)
C10 C11 1.379(10)
C10 H10 0.9500
C11 C12 1.385(11)
C11 H11 0.9500
C12 C13 1.401(10)
C12 H12 0.9500
C13 C14 1.401(9)
C15 H15A 0.9800
C15 H15B 0.9800
C15 H15C 0.9800
C16 C21 1.409(11)
C16 C17 1.411(12)
C17 C18 1.349(14)
C17 H17 0.9500
C18 C19 1.403(14)
C18 H18 0.9500
C19 C20 1.367(12)
C19 H19 0.9500
C20 C21 1.403(11)
C20 H20 0.9500
C21 C22 1.483(10)
C23 C24 1.441(10)
C23 H23 0.9500
C24 C25 1.420(10)
C24 C29 1.421(10)
C25 C26 1.374(12)
C25 H25 0.9500
C26 C27 1.381(12)
C26 H26 0.9500
C27 C28 1.374(10)
C27 H27 0.9500
C28 C29 1.401(10)
C30 H30A 0.9800
C30 H30B 0.9800
C30 H30C 0.9800
C31 C32 1.511(11)
C31 H31A 0.9800
C31 H31B 0.9800
C31 H31C 0.9800
C32 C33 1.401(11)
C33 C34 1.398(11)
C33 H33 0.9500
C34 C35 1.523(11)
C35 C36 1.351(12)
C35 C40 1.391(11)
C36 C37 1.395(12)
C36 H36 0.9500
C37 C38 1.374(14)
C37 H37 0.9500
C38 C39 1.361(15)
C38 H38 0.9500
C39 C40 1.403(13)
C39 H39 0.9500
C40 H40 0.9500
C41 C42 1.538(13)
C41 H41A 0.9800
C41 H41B 0.9800
C41 H41C 0.9800
C42 C43 1.387(12)
C43 C44 1.419(13)
C43 H43 0.9500
C44 C45 1.510(13)
C45 C50 1.390(14)
C45 C46 1.406(14)
C46 C47 1.377(15)
C46 H46 0.9500
C47 C48 1.422(19)
C47 H47 0.9500
C48 C49 1.357(17)
C48 H48 0.9500
C49 C50 1.366(14)
C49 H49 0.9500
C50 H50 0.9500
C51 C52 1.501(13)
C51 H51A 0.9800
C51 H51B 0.9800
C51 H51C 0.9800
C52 C53 1.387(14)
C53 C54 1.377(12)
C53 H53 0.9500
C54 C55 1.509(14)
C55 C60 1.371(16)
C55 C56 1.380(15)
C56 C57 1.368(17)
C56 H56 0.9500
C57 C58 1.363(18)
C57 H57 0.9500
C58 C59 1.403(18)
C58 H58 0.9500
C59 C60 1.389(17)
C59 H59 0.9500
C60 H60 0.9500

loop_
_geom_hbond_atom_site_label_D
_geom_hbond_atom_site_label_H
_geom_hbond_atom_site_label_A
_geom_hbond_distance_DH
_geom_hbond_distance_HA
_geom_hbond_distance_DA
_geom_hbond_angle_DHA
_geom_hbond_site_symmetry_A
_geom_hbond_publ_flag
C30 H30B O10 0.98 2.57 3.113(12) 115.2 . yes
C15 H15B O11 0.98 2.44 3.086(11) 123.2 . yes
C8 H8 O4 0.95 2.58 3.406(9) 146.1 3_565 yes
N4 H4B O11 0.89 2.62 3.208(10) 124.3 . yes
N4 H4B O4 0.89 2.13 2.833(9) 134.9 . yes
N2 H2 O4 0.88 2.23 3.070(8) 158.6 3_565 yes
N1 H1A N5 0.89 2.27 3.035(9) 144.4 4_565 yes

loop_
_geom_torsion_atom_site_label_1
_geom_torsion_atom_site_label_2
_geom_torsion_atom_site_label_3
_geom_torsion_atom_site_label_4
_geom_torsion
C7 N2 N3 C8 -164.4(6)
C7 N2 N3 Dy1 18.4(7)
C22 N5 N6 C23 -176.4(7)
C22 N5 N6 Dy2 15.0(8)
N1 C1 C2 C3 -178.6(7)
C6 C1 C2 C3 1.7(11)
C1 C2 C3 C4 -1.0(12)
C2 C3 C4 C5 0.2(12)
C3 C4 C5 C6 -0.1(12)
C4 C5 C6 C1 0.9(11)
C4 C5 C6 C7 -177.8(7)
N1 C1 C6 C5 178.7(7)
C2 C1 C6 C5 -1.6(10)
N1 C1 C6 C7 -2.6(11)
C2 C1 C6 C7 177.1(6)
Dy1 O1 C7 N2 -17.4(8)
Dy1 O1 C7 C6 164.4(5)
N3 N2 C7 O1 -3.2(9)
N3 N2 C7 C6 175.2(5)
C5 C6 C7 O1 -162.8(7)
C1 C6 C7 O1 18.5(10)
C5 C6 C7 N2 18.9(10)
C1 C6 C7 N2 -159.8(6)
N2 N3 C8 C9 173.1(6)
Dy1 N3 C8 C9 -10.3(10)
N3 C8 C9 C14 -22.7(11)
N3 C8 C9 C10 161.4(7)
C14 C9 C10 C11 3.5(11)
C8 C9 C10 C11 179.6(7)
C9 C10 C11 C12 -2.7(11)
C10 C11 C12 C13 0.6(11)
C15 O3 C13 C14 173.9(6)
Dy2 O3 C13 C14 -16.8(7)
C15 O3 C13 C12 -6.0(10)
Dy2 O3 C13 C12 163.4(6)
C11 C12 C13 O3 -179.5(7)
C11 C12 C13 C14 0.6(11)
Dy2 O2 C14 C9 -159.4(5)
Dy1 O2 C14 C9 57.6(9)
Dy2 O2 C14 C13 19.8(8)
Dy1 O2 C14 C13 -123.2(5)
C10 C9 C14 O2 177.0(6)
C8 C9 C14 O2 1.0(11)
C10 C9 C14 C13 -2.2(10)
C8 C9 C14 C13 -178.1(6)
O3 C13 C14 O2 1.1(9)
C12 C13 C14 O2 -179.0(6)
O3 C13 C14 C9 -179.7(6)
C12 C13 C14 C9 0.2(10)
N4 C16 C17 C18 -173.3(9)
C21 C16 C17 C18 1.5(14)
C16 C17 C18 C19 -0.9(15)
C17 C18 C19 C20 -0.7(15)
C18 C19 C20 C21 1.7(14)
C19 C20 C21 C16 -1.0(12)
C19 C20 C21 C22 176.0(8)
N4 C16 C21 C20 174.1(8)
C17 C16 C21 C20 -0.5(12)
N4 C16 C21 C22 -3.0(12)
C17 C16 C21 C22 -177.6(7)
N6 N5 C22 O4 4.0(11)
N6 N5 C22 C21 -174.3(6)
Dy2 O4 C22 N5 -23.1(10)
Dy2 O4 C22 C21 155.2(5)
C20 C21 C22 N5 -41.9(11)
C16 C21 C22 N5 135.2(8)
C20 C21 C22 O4 139.7(7)
C16 C21 C22 O4 -43.2(10)
N5 N6 C23 C24 179.9(7)
Dy2 N6 C23 C24 -13.6(12)
N6 C23 C24 C25 167.6(8)
N6 C23 C24 C29 -13.9(13)
C29 C24 C25 C26 2.7(12)
C23 C24 C25 C26 -178.7(8)
C24 C25 C26 C27 -3.3(14)
C25 C26 C27 C28 1.3(14)
C26 C27 C28 O6 -178.7(8)
C26 C27 C28 C29 1.3(13)
C30 O6 C28 C27 10.9(12)
Dy1 O6 C28 C27 164.2(7)
C30 O6 C28 C29 -169.1(8)
Dy1 O6 C28 C29 -15.9(8)
Dy2 O5 C29 C28 -136.3(6)
Dy1 O5 C29 C28 21.0(9)
Dy2 O5 C29 C24 45.2(10)
Dy1 O5 C29 C24 -157.5(5)
C27 C28 C29 O5 179.5(7)
O6 C28 C29 O5 -0.4(10)
C27 C28 C29 C24 -1.9(12)
O6 C28 C29 C24 178.1(7)
C25 C24 C29 O5 178.4(7)
C23 C24 C29 O5 -0.1(12)
C25 C24 C29 C28 -0.1(11)
C23 C24 C29 C28 -178.6(7)
Dy1 O7 C32 C33 -13.4(13)
Dy1 O7 C32 C31 163.1(6)
O7 C32 C33 C34 -2.1(15)
C31 C32 C33 C34 -178.5(9)
Dy1 O8 C34 C33 21.9(12)
Dy1 O8 C34 C35 -156.9(5)
C32 C33 C34 O8 -1.6(14)
C32 C33 C34 C35 177.2(8)
O8 C34 C35 C36 -11.3(11)
C33 C34 C35 C36 169.8(9)
O8 C34 C35 C40 166.2(8)
C33 C34 C35 C40 -12.7(12)
C40 C35 C36 C37 2.4(15)
C34 C35 C36 C37 179.9(9)
C35 C36 C37 C38 -0.6(17)
C36 C37 C38 C39 -2.1(18)
C37 C38 C39 C40 2.9(17)
C36 C35 C40 C39 -1.6(14)
C34 C35 C40 C39 -179.0(8)
C38 C39 C40 C35 -1.1(16)
Dy2 O9 C42 C43 175.6(7)
Dy1 O9 C42 C43 -6.6(14)
Dy2 O9 C42 C41 -5.4(13)
Dy1 O9 C42 C41 172.4(6)
O9 C42 C43 C44 -8.8(17)
C41 C42 C43 C44 172.2(10)
Dy1 O10 C44 C43 30.5(15)
Dy1 O10 C44 C45 -151.3(7)
C42 C43 C44 O10 -0.3(16)
C42 C43 C44 C45 -178.4(9)
O10 C44 C45 C50 -4.8(14)
C43 C44 C45 C50 173.5(9)
O10 C44 C45 C46 172.1(11)
C43 C44 C45 C46 -9.5(16)
C50 C45 C46 C47 0(2)
C44 C45 C46 C47 -177.0(13)
C45 C46 C47 C48 1(3)
C46 C47 C48 C49 -2(3)
C47 C48 C49 C50 2(2)
C48 C49 C50 C45 -0.7(19)
C46 C45 C50 C49 -0.2(17)
C44 C45 C50 C49 176.8(10)
Dy2 O11 C52 C53 2.1(16)
Dy2 O11 C52 C51 -178.1(7)
O11 C52 C53 C54 2.5(17)
C51 C52 C53 C54 -177.4(10)
Dy2 O12 C54 C53 -8.2(14)
Dy2 O12 C54 C55 173.0(6)
C52 C53 C54 O12 0.4(16)
C52 C53 C54 C55 179.0(10)
O12 C54 C55 C60 -1.1(15)
C53 C54 C55 C60 -179.9(11)
O12 C54 C55 C56 175.3(11)
C53 C54 C55 C56 -3.4(17)
C60 C55 C56 C57 2(2)
C54 C55 C56 C57 -174.6(12)
C55 C56 C57 C58 1(2)
C56 C57 C58 C59 -4(3)
C57 C58 C59 C60 5(3)
C56 C55 C60 C59 -1(2)
C54 C55 C60 C59 175.3(13)
C58 C59 C60 C55 -2(3)
